data_1512679
loop_
_publ_author_name
'Filip Kielar'
'Qin Wang'
'Paul D. Boyle'
'Katherine J. Franz'

_publ_section_title
;
 A boronate prochelator built on a triazole framework for
 peroxide-triggered tridentate metal binding
;
_journal_name_full
;
Inorganica Chimica Acta
;
_journal_page_first 294
_journal_page_last 303
_journal_paper_doi 10.1016/j.ica.2012.06.011
_journal_volume 393
_journal_year 2012
_chemical_formula_moiety 'C35 H34 B N3 O6'
_chemical_formula_sum 'C35 H34 B N3 O6'
_chemical_formula_weight 603.46
_chemical_name_systematic
;
Methyl 4-(3-(2-hydroxyphenyl)-5-(2-((4-(4,4,5,5-tetramethyl-1,3,2-
dioxaborolan-2-yl)benzyl)oxy)phenyl)-1H-1,2,4-triazol-1-yl)benzoate
;
_space_group_IT_number 2
_symmetry_cell_setting triclinic
_symmetry_space_group_name_Hall '-P 1'
_symmetry_space_group_name_H-M 'P -1'
_atom_sites_solution_hydrogens geom
_atom_sites_solution_primary direct
_atom_sites_solution_secondary difmap
_audit_creation_method SHELXL-97
_cell_angle_alpha 70.487(11)
_cell_angle_beta 77.924(8)
_cell_angle_gamma 85.695(15)
_cell_formula_units_Z 2
_cell_length_a 8.704(3)
_cell_length_b 13.004(5)
_cell_length_c 14.806(4)
_cell_measurement_reflns_used 9098
_cell_measurement_temperature 110
_cell_measurement_theta_max 30.75
_cell_measurement_theta_min 2.39
_cell_volume 1544.6(9)
_computing_cell_refinement SAINT
_computing_data_collection Apex2
_computing_data_reduction SAINT
_computing_molecular_graphics NRCVAX
_computing_publication_material cif2tables.py
_computing_structure_refinement XL
_computing_structure_solution SIR92
_diffrn_ambient_temperature 110
_diffrn_measured_fraction_theta_full 0.986
_diffrn_measured_fraction_theta_max 0.864
_diffrn_measurement_device_type 'Bruker-Nonius Kappa Axis X8 Apex2'
_diffrn_measurement_method 'omega and phi scans'
_diffrn_radiation_monochromator graphite
_diffrn_radiation_source 'fine-focus sealed tube'
_diffrn_radiation_type MoK\a
_diffrn_radiation_wavelength 0.71073
_diffrn_reflns_av_R_equivalents 0.0394
_diffrn_reflns_av_sigmaI/netI 0.0534
_diffrn_reflns_limit_h_max 14
_diffrn_reflns_limit_h_min -14
_diffrn_reflns_limit_k_max 21
_diffrn_reflns_limit_k_min -21
_diffrn_reflns_limit_l_max 24
_diffrn_reflns_limit_l_min -20
_diffrn_reflns_number 79918
_diffrn_reflns_theta_full 31.71
_diffrn_reflns_theta_max 36.39
_diffrn_reflns_theta_min 2.39
_exptl_absorpt_coefficient_mu 0.089
_exptl_absorpt_correction_T_max 0.9922
_exptl_absorpt_correction_T_min 0.9669
_exptl_absorpt_correction_type multi-scan
_exptl_absorpt_process_details SADABS
_exptl_crystal_colour colourless
_exptl_crystal_density_diffrn 1.297
_exptl_crystal_density_method 'not measured'
_exptl_crystal_description prism
_exptl_crystal_F_000 636
_exptl_crystal_size_max 0.38
_exptl_crystal_size_mid 0.33
_exptl_crystal_size_min 0.09
_refine_diff_density_max 0.831
_refine_diff_density_min -0.274
_refine_diff_density_rms 0.053
_refine_ls_extinction_method none
_refine_ls_goodness_of_fit_ref 1.046
_refine_ls_hydrogen_treatment constr
_refine_ls_matrix_type full
_refine_ls_number_parameters 442
_refine_ls_number_reflns 13015
_refine_ls_number_restraints 10
_refine_ls_restrained_S_all 1.046
_refine_ls_R_factor_all 0.1065
_refine_ls_R_factor_gt 0.0552
_refine_ls_shift/su_max 0.001
_refine_ls_shift/su_mean 0.000
_refine_ls_structure_factor_coef Fsqd
_refine_ls_weighting_details 'calc w=1/[\s^2^(Fo^2^)+(0.0676P)^2^+0.2020P] where P=(Fo^2^+2Fc^2^)/3'
_refine_ls_weighting_scheme calc
_refine_ls_wR_factor_gt 0.1328
_refine_ls_wR_factor_ref 0.1532
_reflns_number_gt 7762
_reflns_number_total 13015
_reflns_threshold_expression >2sigma(I)
_cod_data_source_file ICA-2012-393-294-303.cif
_cod_data_source_block x12150
_cod_database_code 1512679

loop_
_symmetry_equiv_pos_as_xyz
'x, y, z'
'-x, -y, -z'

loop_
_atom_site_label
_atom_site_type_symbol
_atom_site_fract_x
_atom_site_fract_y
_atom_site_fract_z
_atom_site_U_iso_or_equiv
_atom_site_adp_type
_atom_site_occupancy
_atom_site_symmetry_multiplicity
_atom_site_calc_flag
_atom_site_refinement_flags
_atom_site_disorder_assembly
_atom_site_disorder_group
C1 C 0.32905(13) 0.57237(9) 0.59215(8) 0.0208(2) Uani 1 1 d . . .
N1 N 0.26582(11) 0.58595(8) 0.51444(7) 0.02234(19) Uani 1 1 d . . .
C2 C 0.24628(13) 0.48197(9) 0.51566(8) 0.0214(2) Uani 1 1 d . . .
N2 N 0.29501(11) 0.40519(8) 0.58843(7) 0.02249(19) Uani 1 1 d . . .
N3 N 0.34871(11) 0.46387(7) 0.63709(7) 0.02090(18) Uani 1 1 d . . .
C11 C 0.37311(13) 0.66530(9) 0.61690(8) 0.0222(2) Uani 1 1 d . . .
C12 C 0.44562(14) 0.75325(10) 0.53922(9) 0.0267(2) Uani 1 1 d . . .
H12 H 0.4634 0.7505 0.4745 0.032 Uiso 1 1 calc R . .
C13 C 0.49192(16) 0.84432(10) 0.55508(9) 0.0318(3) Uani 1 1 d . . .
H13 H 0.5422 0.9032 0.5018 0.038 Uiso 1 1 calc R . .
C14 C 0.46442(17) 0.84869(10) 0.64892(10) 0.0336(3) Uani 1 1 d . . .
H14 H 0.4979 0.9105 0.6601 0.040 Uiso 1 1 calc R . .
C15 C 0.38824(15) 0.76382(10) 0.72745(9) 0.0288(3) Uani 1 1 d . . .
H15 H 0.3676 0.7687 0.7915 0.035 Uiso 1 1 calc R . .
C16 C 0.34250(13) 0.67185(9) 0.71186(8) 0.0222(2) Uani 1 1 d . . .
O2 O 0.26787(9) 0.58482(6) 0.78480(6) 0.02290(17) Uani 1 1 d . . .
C161 C 0.26944(14) 0.57987(9) 0.88315(8) 0.0244(2) Uani 1 1 d . . .
H16A H 0.1958 0.6350 0.9009 0.029 Uiso 1 1 calc R . .
H16B H 0.3761 0.5965 0.8878 0.029 Uiso 1 1 calc R . .
C21 C 0.17678(13) 0.45900(9) 0.44263(8) 0.0219(2) Uani 1 1 d . . .
C22 C 0.17437(14) 0.35215(10) 0.44125(8) 0.0256(2) Uani 1 1 d . . .
H22 H 0.2134 0.2943 0.4899 0.031 Uiso 1 1 calc R . .
C23 C 0.11590(15) 0.32930(11) 0.36996(9) 0.0297(3) Uani 1 1 d . . .
H23 H 0.1169 0.2566 0.3688 0.036 Uiso 1 1 calc R . .
C24 C 0.05557(14) 0.41399(11) 0.29994(9) 0.0294(3) Uani 1 1 d . . .
H24 H 0.0153 0.3988 0.2509 0.035 Uiso 1 1 calc R . .
C25 C 0.05386(14) 0.51930(11) 0.30128(8) 0.0272(2) Uani 1 1 d . . .
H25 H 0.0101 0.5760 0.2541 0.033 Uiso 1 1 calc R . .
C26 C 0.11590(13) 0.54355(10) 0.37144(8) 0.0236(2) Uani 1 1 d . . .
O1 O 0.11600(11) 0.64951(7) 0.36600(6) 0.02974(19) Uani 1 1 d . . .
H1 H 0.1595 0.6552 0.4097 0.045 Uiso 1 1 calc R . .
C31 C 0.40974(13) 0.40417(9) 0.72195(8) 0.0211(2) Uani 1 1 d . . .
C32 C 0.53092(13) 0.44517(9) 0.74776(8) 0.0230(2) Uani 1 1 d . . .
H32 H 0.5765 0.5138 0.7085 0.028 Uiso 1 1 calc R . .
C33 C 0.58374(13) 0.38405(10) 0.83160(8) 0.0243(2) Uani 1 1 d . . .
H33 H 0.6661 0.4113 0.8502 0.029 Uiso 1 1 calc R . .
C34 C 0.51814(14) 0.28312(9) 0.88922(8) 0.0232(2) Uani 1 1 d . . .
C35 C 0.39738(15) 0.24302(9) 0.86192(9) 0.0267(2) Uani 1 1 d . . .
H35 H 0.3520 0.1742 0.9009 0.032 Uiso 1 1 calc R . .
C36 C 0.34350(15) 0.30349(9) 0.77809(9) 0.0260(2) Uani 1 1 d . . .
H36 H 0.2616 0.2762 0.7591 0.031 Uiso 1 1 calc R . .
C341 C 0.57611(15) 0.22315(10) 0.97990(9) 0.0270(2) Uani 1 1 d . . .
O3 O 0.66609(11) 0.26016(8) 1.01300(7) 0.0354(2) Uani 1 1 d . . .
O4 O 0.51777(12) 0.12179(7) 1.02191(7) 0.0354(2) Uani 1 1 d . . .
C342 C 0.5661(2) 0.06011(11) 1.11237(11) 0.0473(4) Uani 1 1 d . . .
H34A H 0.6806 0.0636 1.1035 0.071 Uiso 1 1 calc R . .
H34B H 0.5341 -0.0161 1.1316 0.071 Uiso 1 1 calc R . .
H34C H 0.5165 0.0910 1.1635 0.071 Uiso 1 1 calc R . .
C41 C 0.22196(13) 0.46808(9) 0.95243(8) 0.0225(2) Uani 1 1 d . A .
C42 C 0.10842(14) 0.40678(9) 0.94010(8) 0.0254(2) Uani 1 1 d . . .
H42 H 0.0574 0.4357 0.8860 0.031 Uiso 1 1 calc R . .
C43 C 0.06902(14) 0.30347(10) 1.00637(9) 0.0263(2) Uani 1 1 d . A .
H43 H -0.0079 0.2625 0.9963 0.032 Uiso 1 1 calc R . .
C44 C 0.14015(14) 0.25858(9) 1.08742(8) 0.0254(2) Uani 1 1 d . . .
C45 C 0.25066(14) 0.32261(10) 1.10059(9) 0.0263(2) Uani 1 1 d . A .
H45 H 0.2986 0.2953 1.1561 0.032 Uiso 1 1 calc R . .
C46 C 0.29098(14) 0.42483(10) 1.03417(8) 0.0251(2) Uani 1 1 d . . .
H46 H 0.3670 0.4663 1.0444 0.030 Uiso 1 1 calc R A .
B1 B 0.10203(19) 0.14220(12) 1.15989(10) 0.0304(3) Uani 0.848(6) 1 d PD A 1
O5 O -0.00503(13) 0.07492(7) 1.15309(7) 0.0380(2) Uani 0.848(6) 1 d P A 1
O6 O 0.1689(2) 0.09788(11) 1.24086(12) 0.0322(4) Uani 0.848(6) 1 d PD A 1
C441 C 0.0176(2) -0.03337(11) 1.22227(11) 0.0438(4) Uani 0.848(6) 1 d PD A 1
C442 C 0.1271(3) -0.09532(14) 1.16559(15) 0.0697(6) Uani 0.848(6) 1 d P A 1
H44A H 0.0850 -0.0948 1.1090 0.105 Uiso 0.848(6) 1 calc PR A 1
H44B H 0.1370 -0.1708 1.2077 0.105 Uiso 0.848(6) 1 calc PR A 1
H44C H 0.2306 -0.0607 1.1432 0.105 Uiso 0.848(6) 1 calc PR A 1
C443 C -0.1411(3) -0.08842(14) 1.26374(15) 0.0672(6) Uani 0.848(6) 1 d P A 1
H44D H -0.2165 -0.0392 1.2879 0.101 Uiso 0.848(6) 1 calc PR A 1
H44E H -0.1314 -0.1557 1.3177 0.101 Uiso 0.848(6) 1 calc PR A 1
H44F H -0.1780 -0.1060 1.2125 0.101 Uiso 0.848(6) 1 calc PR A 1
C444 C 0.0822(3) -0.00220(14) 1.30074(13) 0.0341(5) Uani 0.848(6) 1 d PD A 1
C445 C -0.0435(4) 0.02885(17) 1.37510(15) 0.0444(5) Uani 0.848(6) 1 d PD A 1
H44G H 0.0057 0.0622 1.4122 0.067 Uiso 0.848(6) 1 calc PR A 1
H44H H -0.1007 -0.0366 1.4199 0.067 Uiso 0.848(6) 1 calc PR A 1
H44I H -0.1169 0.0810 1.3413 0.067 Uiso 0.848(6) 1 calc PR A 1
C446 C 0.1940(4) -0.08523(18) 1.35129(17) 0.0491(6) Uani 0.848(6) 1 d PD A 1
H44J H 0.2824 -0.0968 1.3024 0.074 Uiso 0.848(6) 1 calc PR A 1
H44K H 0.1388 -0.1543 1.3876 0.074 Uiso 0.848(6) 1 calc PR A 1
H44L H 0.2334 -0.0585 1.3967 0.074 Uiso 0.848(6) 1 calc PR A 1
B1' B 0.10203(19) 0.14220(12) 1.15989(10) 0.0304(3) Uani 0.152(6) 1 d PD A 2
O5' O -0.00503(13) 0.07492(7) 1.15309(7) 0.0380(2) Uani 0.152(6) 1 d P A 2
O6' O 0.2096(9) 0.0843(6) 1.2155(7) 0.0322(4) Uani 0.152(6) 1 d PD A 2
C541 C 0.0176(2) -0.03337(11) 1.22227(11) 0.0438(4) Uani 0.152(6) 1 d PD A 2
C542 C 0.1271(3) -0.09532(14) 1.16559(15) 0.0697(6) Uani 0.152(6) 1 d P A 2
H54A H 0.2259 -0.0553 1.1357 0.105 Uiso 0.152(6) 1 calc PR A 2
H54B H 0.0783 -0.1034 1.1144 0.105 Uiso 0.152(6) 1 calc PR A 2
H54C H 0.1483 -0.1676 1.2098 0.105 Uiso 0.152(6) 1 calc PR A 2
C543 C -0.1411(3) -0.08842(14) 1.26374(15) 0.0672(6) Uani 0.152(6) 1 d P A 2
H54D H -0.2116 -0.0446 1.2975 0.101 Uiso 0.152(6) 1 calc PR A 2
H54E H -0.1283 -0.1612 1.3100 0.101 Uiso 0.152(6) 1 calc PR A 2
H54F H -0.1859 -0.0951 1.2105 0.101 Uiso 0.152(6) 1 calc PR A 2
C544 C 0.1410(12) -0.0206(7) 1.2811(7) 0.0341(5) Uani 0.152(6) 1 d PD A 2
C545 C 0.053(2) 0.0021(14) 1.3723(7) 0.069(5) Uani 0.152(6) 1 d PD A 2
H54G H 0.1279 0.0067 1.4118 0.103 Uiso 0.152(6) 1 calc PR A 2
H54H H -0.0213 -0.0571 1.4104 0.103 Uiso 0.152(6) 1 calc PR A 2
H54I H -0.0046 0.0712 1.3538 0.103 Uiso 0.152(6) 1 calc PR A 2
C546 C 0.2721(18) -0.1027(11) 1.3021(17) 0.082(7) Uani 0.152(6) 1 d PD A 2
H54J H 0.3268 -0.1142 1.2413 0.123 Uiso 0.152(6) 1 calc PR A 2
H54K H 0.2282 -0.1719 1.3488 0.123 Uiso 0.152(6) 1 calc PR A 2
H54L H 0.3464 -0.0751 1.3299 0.123 Uiso 0.152(6) 1 calc PR A 2

loop_
_atom_site_aniso_label
_atom_site_aniso_U_11
_atom_site_aniso_U_22
_atom_site_aniso_U_33
_atom_site_aniso_U_23
_atom_site_aniso_U_13
_atom_site_aniso_U_12
C1 0.0227(5) 0.0214(5) 0.0184(5) -0.0061(4) -0.0045(4) -0.0009(4)
N1 0.0250(5) 0.0244(5) 0.0184(4) -0.0069(4) -0.0053(3) -0.0021(4)
C2 0.0221(5) 0.0243(5) 0.0179(5) -0.0072(4) -0.0034(4) -0.0004(4)
N2 0.0261(5) 0.0241(5) 0.0206(4) -0.0100(4) -0.0074(4) 0.0003(4)
N3 0.0241(4) 0.0213(4) 0.0199(4) -0.0080(3) -0.0078(3) 0.0004(3)
C11 0.0240(5) 0.0212(5) 0.0226(5) -0.0071(4) -0.0070(4) 0.0001(4)
C12 0.0308(6) 0.0254(6) 0.0232(5) -0.0062(4) -0.0065(4) -0.0007(5)
C13 0.0405(7) 0.0216(6) 0.0300(6) -0.0032(5) -0.0065(5) -0.0050(5)
C14 0.0467(8) 0.0220(6) 0.0336(7) -0.0082(5) -0.0103(6) -0.0059(5)
C15 0.0396(7) 0.0230(6) 0.0265(6) -0.0092(5) -0.0099(5) -0.0019(5)
C16 0.0245(5) 0.0210(5) 0.0219(5) -0.0065(4) -0.0069(4) 0.0000(4)
O2 0.0283(4) 0.0231(4) 0.0184(4) -0.0070(3) -0.0054(3) -0.0036(3)
C161 0.0328(6) 0.0233(5) 0.0196(5) -0.0091(4) -0.0067(4) -0.0001(4)
C21 0.0219(5) 0.0279(6) 0.0171(5) -0.0087(4) -0.0045(4) -0.0004(4)
C22 0.0271(6) 0.0284(6) 0.0231(5) -0.0095(4) -0.0070(4) -0.0002(4)
C23 0.0314(6) 0.0329(6) 0.0304(6) -0.0163(5) -0.0078(5) -0.0013(5)
C24 0.0262(6) 0.0433(7) 0.0243(6) -0.0166(5) -0.0075(4) -0.0003(5)
C25 0.0246(5) 0.0373(7) 0.0205(5) -0.0097(5) -0.0068(4) 0.0022(5)
C26 0.0237(5) 0.0283(6) 0.0187(5) -0.0079(4) -0.0037(4) -0.0006(4)
O1 0.0384(5) 0.0276(4) 0.0247(4) -0.0071(3) -0.0125(4) 0.0022(4)
C31 0.0249(5) 0.0211(5) 0.0192(5) -0.0082(4) -0.0074(4) 0.0040(4)
C32 0.0215(5) 0.0254(5) 0.0216(5) -0.0072(4) -0.0036(4) -0.0010(4)
C33 0.0213(5) 0.0291(6) 0.0251(5) -0.0109(5) -0.0074(4) 0.0013(4)
C34 0.0275(5) 0.0229(5) 0.0231(5) -0.0108(4) -0.0102(4) 0.0064(4)
C35 0.0376(6) 0.0176(5) 0.0285(6) -0.0076(4) -0.0142(5) 0.0003(4)
C36 0.0343(6) 0.0202(5) 0.0280(6) -0.0088(4) -0.0142(5) -0.0006(4)
C341 0.0339(6) 0.0245(6) 0.0267(6) -0.0110(5) -0.0130(5) 0.0068(5)
O3 0.0448(5) 0.0341(5) 0.0348(5) -0.0120(4) -0.0238(4) 0.0035(4)
O4 0.0570(6) 0.0217(4) 0.0330(5) -0.0067(4) -0.0262(4) 0.0047(4)
C342 0.0803(12) 0.0257(7) 0.0407(8) -0.0028(6) -0.0380(8) 0.0067(7)
C41 0.0257(5) 0.0230(5) 0.0201(5) -0.0094(4) -0.0045(4) 0.0026(4)
C42 0.0314(6) 0.0248(6) 0.0228(5) -0.0080(4) -0.0116(5) 0.0021(4)
C43 0.0306(6) 0.0246(6) 0.0261(6) -0.0086(4) -0.0094(5) -0.0018(4)
C44 0.0309(6) 0.0237(5) 0.0224(5) -0.0078(4) -0.0066(4) 0.0003(4)
C45 0.0297(6) 0.0285(6) 0.0216(5) -0.0070(4) -0.0089(4) 0.0008(5)
C46 0.0258(5) 0.0285(6) 0.0227(5) -0.0092(4) -0.0069(4) -0.0011(4)
B1 0.0417(8) 0.0251(7) 0.0262(7) -0.0066(5) -0.0138(6) -0.0008(6)
O5 0.0587(6) 0.0224(4) 0.0353(5) -0.0013(4) -0.0254(5) -0.0065(4)
O6 0.0462(8) 0.0252(5) 0.0255(7) -0.0023(5) -0.0153(6) -0.0062(5)
C441 0.0740(11) 0.0217(6) 0.0390(8) 0.0006(5) -0.0333(8) -0.0065(6)
C442 0.1257(19) 0.0315(8) 0.0575(11) -0.0135(8) -0.0360(12) 0.0120(10)
C443 0.0992(15) 0.0362(9) 0.0657(12) 0.0091(8) -0.0467(11) -0.0308(9)
C444 0.0512(13) 0.0212(7) 0.0306(8) -0.0017(6) -0.0192(8) -0.0052(7)
C445 0.0588(15) 0.0397(10) 0.0304(9) -0.0025(7) -0.0097(10) -0.0131(10)
C446 0.0708(17) 0.0315(10) 0.0470(12) -0.0007(9) -0.0361(11) -0.0004(10)
B1' 0.0417(8) 0.0251(7) 0.0262(7) -0.0066(5) -0.0138(6) -0.0008(6)
O5' 0.0587(6) 0.0224(4) 0.0353(5) -0.0013(4) -0.0254(5) -0.0065(4)
O6' 0.0462(8) 0.0252(5) 0.0255(7) -0.0023(5) -0.0153(6) -0.0062(5)
C541 0.0740(11) 0.0217(6) 0.0390(8) 0.0006(5) -0.0333(8) -0.0065(6)
C542 0.1257(19) 0.0315(8) 0.0575(11) -0.0135(8) -0.0360(12) 0.0120(10)
C543 0.0992(15) 0.0362(9) 0.0657(12) 0.0091(8) -0.0467(11) -0.0308(9)
C544 0.0512(13) 0.0212(7) 0.0306(8) -0.0017(6) -0.0192(8) -0.0052(7)
C545 0.089(13) 0.079(11) 0.025(6) 0.004(6) -0.002(7) -0.044(10)
C546 0.082(12) 0.031(6) 0.114(16) 0.034(8) -0.073(11) -0.009(7)

loop_
_atom_type_symbol
_atom_type_description
_atom_type_scat_dispersion_real
_atom_type_scat_dispersion_imag
_atom_type_scat_source
C C 0.0033 0.0016 'International Tables Vol C Tables 4.2.6.8 and 6.1.1.4'
H H 0.0000 0.0000 'International Tables Vol C Tables 4.2.6.8 and 6.1.1.4'
B B 0.0013 0.0007 'International Tables Vol C Tables 4.2.6.8 and 6.1.1.4'
N N 0.0061 0.0033 'International Tables Vol C Tables 4.2.6.8 and 6.1.1.4'
O O 0.0106 0.0060 'International Tables Vol C Tables 4.2.6.8 and 6.1.1.4'

loop_
_geom_angle_atom_site_label_1
_geom_angle_atom_site_label_2
_geom_angle_atom_site_label_3
_geom_angle
N1 C1 N3 108.86(9)
N1 C1 C11 122.11(10)
N3 C1 C11 128.98(10)
C1 N1 C2 104.20(9)
N2 C2 N1 114.06(10)
N2 C2 C21 123.47(10)
N1 C2 C21 122.46(10)
C2 N2 N3 102.92(9)
C1 N3 N2 109.95(9)
C1 N3 C31 132.60(9)
N2 N3 C31 117.45(9)
C12 C11 C16 118.99(10)
C12 C11 C1 116.70(10)
C16 C11 C1 124.27(10)
C13 C12 C11 121.04(11)
C13 C12 H12 119.5
C11 C12 H12 119.5
C14 C13 C12 119.38(11)
C14 C13 H13 120.3
C12 C13 H13 120.3
C13 C14 C15 120.94(12)
C13 C14 H14 119.5
C15 C14 H14 119.5
C16 C15 C14 119.82(12)
C16 C15 H15 120.1
C14 C15 H15 120.1
O2 C16 C15 123.57(10)
O2 C16 C11 116.64(10)
C15 C16 C11 119.79(10)
C16 O2 C161 116.25(9)
O2 C161 C41 109.76(9)
O2 C161 H16A 109.7
C41 C161 H16A 109.7
O2 C161 H16B 109.7
C41 C161 H16B 109.7
H16A C161 H16B 108.2
C22 C21 C26 119.02(10)
C22 C21 C2 120.06(10)
C26 C21 C2 120.89(10)
C23 C22 C21 121.00(11)
C23 C22 H22 119.5
C21 C22 H22 119.5
C22 C23 C24 119.32(12)
C22 C23 H23 120.3
C24 C23 H23 120.3
C25 C24 C23 120.56(11)
C25 C24 H24 119.7
C23 C24 H24 119.7
C24 C25 C26 120.55(11)
C24 C25 H25 119.7
C26 C25 H25 119.7
O1 C26 C25 117.35(10)
O1 C26 C21 123.13(10)
C25 C26 C21 119.52(11)
C26 O1 H1 109.5
C36 C31 C32 121.15(10)
C36 C31 N3 117.48(10)
C32 C31 N3 121.37(10)
C33 C32 C31 118.67(10)
C33 C32 H32 120.7
C31 C32 H32 120.7
C32 C33 C34 121.04(10)
C32 C33 H33 119.5
C34 C33 H33 119.5
C33 C34 C35 119.50(10)
C33 C34 C341 118.52(10)
C35 C34 C341 121.94(11)
C36 C35 C34 119.98(11)
C36 C35 H35 120.0
C34 C35 H35 120.0
C35 C36 C31 119.65(11)
C35 C36 H36 120.2
C31 C36 H36 120.2
O3 C341 O4 123.24(11)
O3 C341 C34 124.39(11)
O4 C341 C34 112.38(10)
C341 O4 C342 115.09(10)
O4 C342 H34A 109.5
O4 C342 H34B 109.5
H34A C342 H34B 109.5
O4 C342 H34C 109.5
H34A C342 H34C 109.5
H34B C342 H34C 109.5
C42 C41 C46 118.38(10)
C42 C41 C161 122.81(10)
C46 C41 C161 118.78(10)
C43 C42 C41 120.50(11)
C43 C42 H42 119.8
C41 C42 H42 119.8
C42 C43 C44 121.44(11)
C42 C43 H43 119.3
C44 C43 H43 119.3
C43 C44 C45 117.44(11)
C43 C44 B1 122.14(11)
C45 C44 B1 120.42(11)
C46 C45 C44 121.09(11)
C46 C45 H45 119.5
C44 C45 H45 119.5
C45 C46 C41 121.11(11)
C45 C46 H46 119.4
C41 C46 H46 119.4
O5 B1 O6 113.01(12)
O5 B1 C44 124.22(11)
O6 B1 C44 122.72(12)
B1 O5 C441 106.69(10)
B1 O6 C444 106.67(12)
O5 C441 C442 106.83(13)
O5 C441 C443 108.24(13)
C442 C441 C443 111.13(15)
O5 C441 C444 100.97(11)
C442 C441 C444 116.84(17)
C443 C441 C444 111.87(16)
O6 C444 C446 108.96(16)
O6 C444 C445 106.32(14)
C446 C444 C445 110.50(16)
O6 C444 C441 101.66(12)
C446 C444 C441 114.22(17)
C445 C444 C441 114.38(16)
O6' C544 C546 108.7(7)
O6' C544 C545 105.3(7)
C546 C544 C545 112.0(11)
C544 C545 H54G 109.5
C544 C545 H54H 109.5
H54G C545 H54H 109.5
C544 C545 H54I 109.5
H54G C545 H54I 109.5
H54H C545 H54I 109.5
C544 C546 H54J 109.5
C544 C546 H54K 109.5
H54J C546 H54K 109.5
C544 C546 H54L 109.5
H54J C546 H54L 109.5
H54K C546 H54L 109.5

loop_
_geom_bond_atom_site_label_1
_geom_bond_atom_site_label_2
_geom_bond_distance
C1 N1 1.3313(14)
C1 N3 1.3591(15)
C1 C11 1.4717(16)
N1 C2 1.3692(15)
C2 N2 1.3217(15)
C2 C21 1.4632(15)
N2 N3 1.3718(13)
N3 C31 1.4245(14)
C11 C12 1.3983(16)
C11 C16 1.4053(16)
C12 C13 1.3847(18)
C12 H12 0.9500
C13 C14 1.3793(19)
C13 H13 0.9500
C14 C15 1.3927(18)
C14 H14 0.9500
C15 C16 1.3917(16)
C15 H15 0.9500
C16 O2 1.3673(14)
O2 C161 1.4387(14)
C161 C41 1.5010(16)
C161 H16A 0.9900
C161 H16B 0.9900
C21 C22 1.3983(17)
C21 C26 1.4045(16)
C22 C23 1.3849(17)
C22 H22 0.9500
C23 C24 1.3934(18)
C23 H23 0.9500
C24 C25 1.3751(19)
C24 H24 0.9500
C25 C26 1.3961(16)
C25 H25 0.9500
C26 O1 1.3533(15)
O1 H1 0.8400
C31 C36 1.3868(17)
C31 C32 1.3899(16)
C32 C33 1.3816(16)
C32 H32 0.9500
C33 C34 1.3918(17)
C33 H33 0.9500
C34 C35 1.3931(17)
C34 C341 1.4800(16)
C35 C36 1.3839(16)
C35 H35 0.9500
C36 H36 0.9500
C341 O3 1.2083(15)
C341 O4 1.3427(16)
O4 C342 1.4428(16)
C342 H34A 0.9800
C342 H34B 0.9800
C342 H34C 0.9800
C41 C42 1.3915(17)
C41 C46 1.3931(16)
C42 C43 1.3903(17)
C42 H42 0.9500
C43 C44 1.3974(16)
C43 H43 0.9500
C44 C45 1.4014(17)
C44 B1 1.5471(19)
C45 C46 1.3819(17)
C45 H45 0.9500
C46 H46 0.9500
B1 O5 1.3654(17)
B1 O6 1.3737(17)
O5 C441 1.4664(16)
O6 C444 1.4647(18)
C441 C442 1.504(3)
C441 C443 1.516(3)
C441 C444 1.566(2)
C442 H44A 0.9800
C442 H44B 0.9800
C442 H44C 0.9800
C443 H44D 0.9800
C443 H44E 0.9800
C443 H44F 0.9800
C444 C446 1.510(3)
C444 C445 1.516(3)
C445 H44G 0.9800
C445 H44H 0.9800
C445 H44I 0.9800
C446 H44J 0.9800
C446 H44K 0.9800
C446 H44L 0.9800
O6' C544 1.468(4)
C544 C546 1.511(5)
C544 C545 1.516(5)
C545 H54G 0.9800
C545 H54H 0.9800
C545 H54I 0.9800
C546 H54J 0.9800
C546 H54K 0.9800
C546 H54L 0.9800

loop_
_geom_hbond_atom_site_label_D
_geom_hbond_atom_site_label_H
_geom_hbond_atom_site_label_A
_geom_hbond_distance_DH
_geom_hbond_distance_HA
_geom_hbond_distance_DA
_geom_hbond_angle_DHA
O1 H1 N1 0.84 1.90 2.6529(14) 148.2

loop_
_geom_torsion_atom_site_label_1
_geom_torsion_atom_site_label_2
_geom_torsion_atom_site_label_3
_geom_torsion_atom_site_label_4
_geom_torsion
N3 C1 N1 C2 0.94(12)
C11 C1 N1 C2 178.49(10)
C1 N1 C2 N2 -0.74(13)
C1 N1 C2 C21 179.02(10)
N1 C2 N2 N3 0.22(12)
C21 C2 N2 N3 -179.54(10)
N1 C1 N3 N2 -0.88(12)
C11 C1 N3 N2 -178.20(10)
N1 C1 N3 C31 -179.82(11)
C11 C1 N3 C31 2.9(2)
C2 N2 N3 C1 0.39(12)
C2 N2 N3 C31 179.51(9)
N1 C1 C11 C12 -41.39(16)
N3 C1 C11 C12 135.62(12)
N1 C1 C11 C16 136.54(12)
N3 C1 C11 C16 -46.46(18)
C16 C11 C12 C13 2.17(18)
C1 C11 C12 C13 -179.79(11)
C11 C12 C13 C14 -0.72(19)
C12 C13 C14 C15 -1.2(2)
C13 C14 C15 C16 1.7(2)
C14 C15 C16 O2 179.71(11)
C14 C15 C16 C11 -0.16(18)
C12 C11 C16 O2 178.40(10)
C1 C11 C16 O2 0.52(16)
C12 C11 C16 C15 -1.72(17)
C1 C11 C16 C15 -179.60(11)
C15 C16 O2 C161 -13.91(16)
C11 C16 O2 C161 165.97(10)
C16 O2 C161 C41 -165.32(9)
N2 C2 C21 C22 -6.88(17)
N1 C2 C21 C22 173.38(10)
N2 C2 C21 C26 174.98(10)
N1 C2 C21 C26 -4.76(16)
C26 C21 C22 C23 1.24(17)
C2 C21 C22 C23 -176.93(11)
C21 C22 C23 C24 -1.39(18)
C22 C23 C24 C25 0.01(19)
C23 C24 C25 C26 1.51(18)
C24 C25 C26 O1 177.41(11)
C24 C25 C26 C21 -1.64(17)
C22 C21 C26 O1 -178.72(10)
C2 C21 C26 O1 -0.57(17)
C22 C21 C26 C25 0.27(17)
C2 C21 C26 C25 178.43(10)
C1 N3 C31 C36 146.31(12)
N2 N3 C31 C36 -32.57(14)
C1 N3 C31 C32 -33.60(18)
N2 N3 C31 C32 147.52(10)
C36 C31 C32 C33 -0.72(17)
N3 C31 C32 C33 179.18(10)
C31 C32 C33 C34 0.33(17)
C32 C33 C34 C35 0.04(17)
C32 C33 C34 C341 -178.00(10)
C33 C34 C35 C36 -0.03(18)
C341 C34 C35 C36 177.95(11)
C34 C35 C36 C31 -0.36(18)
C32 C31 C36 C35 0.74(18)
N3 C31 C36 C35 -179.17(10)
C33 C34 C341 O3 7.63(18)
C35 C34 C341 O3 -170.37(12)
C33 C34 C341 O4 -172.17(10)
C35 C34 C341 O4 9.83(16)
O3 C341 O4 C342 2.01(19)
C34 C341 O4 C342 -178.19(11)
O2 C161 C41 C42 -36.31(15)
O2 C161 C41 C46 145.58(10)
C46 C41 C42 C43 -2.02(17)
C161 C41 C42 C43 179.86(11)
C41 C42 C43 C44 0.71(18)
C42 C43 C44 C45 1.28(18)
C42 C43 C44 B1 -177.81(12)
C43 C44 C45 C46 -1.96(18)
B1 C44 C45 C46 177.16(12)
C44 C45 C46 C41 0.66(18)
C42 C41 C46 C45 1.36(17)
C161 C41 C46 C45 179.55(11)
C43 C44 B1 O5 -1.7(2)
C45 C44 B1 O5 179.26(12)
C43 C44 B1 O6 -178.72(17)
C45 C44 B1 O6 2.2(2)
O6 B1 O5 C441 -14.02(19)
C44 B1 O5 C441 168.67(14)
O5 B1 O6 C444 -8.40(18)
C44 B1 O6 C444 168.95(14)
B1 O5 C441 C442 -94.26(15)
B1 O5 C441 C443 145.98(14)
B1 O5 C441 C444 28.37(18)
B1 O6 C444 C446 146.19(18)
B1 O6 C444 C445 -94.70(17)
B1 O6 C444 C441 25.27(16)
O5 C441 C444 O6 -32.16(16)
C442 C441 C444 O6 83.22(17)
C443 C441 C444 O6 -147.09(14)
O5 C441 C444 C446 -149.33(16)
C442 C441 C444 C446 -33.9(2)
C443 C441 C444 C446 95.7(2)
O5 C441 C444 C445 81.95(16)
C442 C441 C444 C445 -162.67(15)
C443 C441 C444 C445 -32.98(19)
